data_4334895
loop_
_publ_author_name
'Yang Cao'
'Michael O. Wolf'
'Brian O. Patrick'

_publ_section_title
;
 A Terthiophene-Containing Alkynylplatinum Terpyridine Pacman Complex:
 Controllable Folding/Unfolding Modulated by Weak Intermolecular
 Interactions
;
_journal_name_full 'Inorganic Chemistry'
_journal_page_first 5636
_journal_page_last 5638
_journal_paper_doi 10.1021/ic400338v
_journal_volume 52
_journal_year 2013
_chemical_formula_sum 'C77 H81 Cl15 F6 N6 O6 Pt2 S5'
_chemical_formula_weight 2382.71
_chemical_name_systematic
; 
 ? 
;
_space_group_IT_number 14
_symmetry_cell_setting monoclinic
_symmetry_space_group_name_Hall '-P 2yn'
_symmetry_space_group_name_H-M 'P 1 21/n 1'
_atom_sites_solution_hydrogens geom
_atom_sites_solution_primary direct
_atom_sites_solution_secondary difmap
_audit_creation_method SHELXL-97
_cell_angle_alpha 90.00
_cell_angle_beta 99.7650(10)
_cell_angle_gamma 90.00
_cell_formula_units_Z 4
_cell_length_a 15.0438(5)
_cell_length_b 35.6738(12)
_cell_length_c 17.2925(5)
_cell_measurement_reflns_used 9903
_cell_measurement_temperature 90.0(1)
_cell_measurement_theta_max 27.44
_cell_measurement_theta_min 2.28
_cell_volume 9145.9(5)
_computing_cell_refinement 'Bruker SAINT'
_computing_data_collection 'Bruker APEX2'
_computing_data_reduction 'Bruker SAINT'
_computing_molecular_graphics 'Bruker SHELXTL'
_computing_publication_material 'Bruker SHELXTL'
_computing_structure_refinement 'SHELXL-97 (Sheldrick, 2008)'
_computing_structure_solution 'SHELXS-97 (Sheldrick, 2008)'
_diffrn_ambient_temperature 90.0(1)
_diffrn_measured_fraction_theta_full 0.993
_diffrn_measured_fraction_theta_max 0.949
_diffrn_measurement_device_type 'Bruker APEX-II CCD'
_diffrn_measurement_method '\f and \w scans'
_diffrn_radiation_monochromator graphite
_diffrn_radiation_source 'fine-focus sealed tube'
_diffrn_radiation_type MoK\a
_diffrn_radiation_wavelength 0.71069
_diffrn_reflns_av_R_equivalents 0.0769
_diffrn_reflns_av_sigmaI/netI 0.0852
_diffrn_reflns_limit_h_max 17
_diffrn_reflns_limit_h_min -18
_diffrn_reflns_limit_k_max 42
_diffrn_reflns_limit_k_min -46
_diffrn_reflns_limit_l_max 22
_diffrn_reflns_limit_l_min -22
_diffrn_reflns_number 89325
_diffrn_reflns_theta_full 25.00
_diffrn_reflns_theta_max 27.51
_diffrn_reflns_theta_min 1.14
_diffrn_standards_number 0
_exptl_absorpt_coefficient_mu 3.673
_exptl_absorpt_correction_T_max 0.929
_exptl_absorpt_correction_T_min 0.572
_exptl_absorpt_correction_type multi-scan
_exptl_absorpt_process_details 'SADABS (Sheldrick, 2008)'
_exptl_crystal_colour red
_exptl_crystal_density_diffrn 1.730
_exptl_crystal_description plate
_exptl_crystal_F_000 4712
_exptl_crystal_size_max 0.27
_exptl_crystal_size_mid 0.24
_exptl_crystal_size_min 0.02
_refine_diff_density_max 3.609
_refine_diff_density_min -2.717
_refine_diff_density_rms 0.200
_refine_ls_extinction_method none
_refine_ls_goodness_of_fit_ref 1.102
_refine_ls_hydrogen_treatment constr
_refine_ls_matrix_type full
_refine_ls_number_parameters 1072
_refine_ls_number_reflns 19983
_refine_ls_number_restraints 1027
_refine_ls_restrained_S_all 1.076
_refine_ls_R_factor_all 0.1127
_refine_ls_R_factor_gt 0.0700
_refine_ls_shift/su_max 0.087
_refine_ls_shift/su_mean 0.001
_refine_ls_structure_factor_coef Fsqd
_refine_ls_weighting_details 'calc w=1/[\s^2^(Fo^2^)+(0.0280P)^2^+175.8035P] where P=(Fo^2^+2Fc^2^)/3'
_refine_ls_weighting_scheme calc
_refine_ls_wR_factor_gt 0.1511
_refine_ls_wR_factor_ref 0.1662
_reflns_number_gt 13699
_reflns_number_total 19983
_reflns_threshold_expression >2\s(I)
_cod_data_source_file ic400338v_si_003_1.cif
_cod_data_source_block mw202
_cod_database_code 4334895

loop_
_symmetry_equiv_pos_as_xyz
'x, y, z'
'-x+1/2, y+1/2, -z+1/2'
'-x, -y, -z'
'x-1/2, -y-1/2, z-1/2'

loop_
_atom_site_label
_atom_site_type_symbol
_atom_site_fract_x
_atom_site_fract_y
_atom_site_fract_z
_atom_site_U_iso_or_equiv
_atom_site_adp_type
_atom_site_occupancy
_atom_site_symmetry_multiplicity
_atom_site_calc_flag
_atom_site_refinement_flags
C1 C 0.4230(6) 0.1687(3) -0.1455(6) 0.024(2) Uani 1 1 d U
C2 C 0.4516(6) 0.1660(3) -0.2192(6) 0.025(2) Uani 1 1 d U
H2 H 0.4376 0.1842 -0.2596 0.030 Uiso 1 1 calc R
C3 C 0.5012(7) 0.1346(3) -0.2260(6) 0.028(2) Uani 1 1 d U
H3 H 0.5259 0.1285 -0.2715 0.034 Uiso 1 1 calc R
C4 C 0.4508(6) 0.1384(2) -0.0974(6) 0.0222(18) Uani 1 1 d U
C5 C 0.4395(6) 0.1292(3) -0.0176(6) 0.0232(19) Uani 1 1 d U
C6 C 0.4418(7) 0.0942(3) 0.0164(7) 0.030(2) Uani 1 1 d U
H6 H 0.4446 0.0716 -0.0124 0.036 Uiso 1 1 calc R
C7 C 0.4397(7) 0.0947(3) 0.0973(6) 0.028(2) Uani 1 1 d U
H7 H 0.4410 0.0726 0.1283 0.034 Uiso 1 1 calc R
C8 C 0.4356(6) 0.1303(3) 0.1272(6) 0.0239(19) Uani 1 1 d U
C9 C 0.4221(6) 0.1407(3) 0.2047(6) 0.0219(18) Uani 1 1 d U
C10 C 0.4448(6) 0.1727(3) 0.2479(6) 0.0213(18) Uani 1 1 d U
C11 C 0.4143(7) 0.1715(3) 0.3231(6) 0.026(2) Uani 1 1 d U
H11 H 0.4251 0.1909 0.3613 0.031 Uiso 1 1 calc R
C12 C 0.3687(7) 0.1396(3) 0.3326(6) 0.026(2) Uani 1 1 d U
H12 H 0.3434 0.1341 0.3781 0.031 Uiso 1 1 calc R
C13 C 0.3708(6) 0.2001(3) -0.1257(6) 0.024(2) Uani 1 1 d U
C14 C 0.3301(7) 0.2285(2) -0.1207(6) 0.024(2) Uani 1 1 d U
C15 C 0.4945(6) 0.2040(3) 0.2267(6) 0.023(2) Uani 1 1 d U
C16 C 0.5324(6) 0.2332(2) 0.2198(5) 0.0203(19) Uani 1 1 d U
C17 C 0.2735(6) 0.2730(3) -0.2895(6) 0.0241(19) Uani 1 1 d U
H17 H 0.2995 0.2488 -0.2809 0.029 Uiso 1 1 calc R
C18 C 0.2628(6) 0.2876(3) -0.3638(6) 0.026(2) Uani 1 1 d U
H18 H 0.2801 0.2733 -0.4052 0.031 Uiso 1 1 calc R
C19 C 0.2267(6) 0.3233(3) -0.3786(6) 0.0237(18) Uani 1 1 d U
C20 C 0.1980(6) 0.3420(3) -0.3166(6) 0.0226(19) Uani 1 1 d U
H20 H 0.1704 0.3659 -0.3251 0.027 Uiso 1 1 calc R
C21 C 0.2092(6) 0.3260(3) -0.2428(6) 0.0228(18) Uani 1 1 d U
C22 C 0.1853(6) 0.3459(3) -0.1745(6) 0.0230(18) Uani 1 1 d U
C23 C 0.1458(6) 0.3804(3) -0.1704(6) 0.0218(19) Uani 1 1 d U
H23 H 0.1265 0.3943 -0.2171 0.026 Uiso 1 1 calc R
C24 C 0.1336(6) 0.3954(2) -0.0972(6) 0.0200(18) Uani 1 1 d U
C25 C 0.1616(6) 0.3746(3) -0.0307(6) 0.0225(19) Uani 1 1 d U
H25 H 0.1538 0.3839 0.0192 0.027 Uiso 1 1 calc R
C26 C 0.2013(6) 0.3398(2) -0.0371(6) 0.0211(18) Uani 1 1 d U
C27 C 0.2412(6) 0.3143(3) 0.0273(6) 0.0223(18) Uani 1 1 d U
C28 C 0.2488(6) 0.3225(3) 0.1059(6) 0.0229(19) Uani 1 1 d U
H28 H 0.2240 0.3453 0.1210 0.027 Uiso 1 1 calc R
C29 C 0.2918(7) 0.2983(3) 0.1641(6) 0.028(2) Uani 1 1 d U
C30 C 0.3242(7) 0.2648(3) 0.1372(6) 0.028(2) Uani 1 1 d U
H30 H 0.3525 0.2470 0.1742 0.033 Uiso 1 1 calc R
C31 C 0.3159(7) 0.2573(3) 0.0585(6) 0.027(2) Uani 1 1 d U
H31 H 0.3386 0.2341 0.0430 0.033 Uiso 1 1 calc R
C32 C 0.2215(7) 0.3403(3) -0.4607(6) 0.028(2) Uani 1 1 d U
C33 C 0.3169(7) 0.3408(3) -0.4827(6) 0.032(2) Uani 1 1 d U
H33A H 0.3566 0.3566 -0.4454 0.048 Uiso 1 1 calc R
H33B H 0.3136 0.3509 -0.5358 0.048 Uiso 1 1 calc R
H33C H 0.3409 0.3152 -0.4808 0.048 Uiso 1 1 calc R
C34 C 0.1589(7) 0.3161(3) -0.5193(6) 0.030(2) Uani 1 1 d U
H34A H 0.1855 0.2912 -0.5221 0.044 Uiso 1 1 calc R
H34B H 0.1507 0.3279 -0.5712 0.044 Uiso 1 1 calc R
H34C H 0.1002 0.3137 -0.5023 0.044 Uiso 1 1 calc R
C35 C 0.1868(7) 0.3812(3) -0.4635(6) 0.029(2) Uani 1 1 d U
H35A H 0.1263 0.3818 -0.4497 0.043 Uiso 1 1 calc R
H35B H 0.1845 0.3913 -0.5165 0.043 Uiso 1 1 calc R
H35C H 0.2277 0.3965 -0.4260 0.043 Uiso 1 1 calc R
C36 C 0.0959(6) 0.4347(3) -0.0898(5) 0.0213(19) Uani 1 1 d U
C37 C 0.0678(7) 0.4537(3) -0.1697(6) 0.027(2) Uani 1 1 d U
H37A H 0.1201 0.4555 -0.1964 0.041 Uiso 1 1 calc R
H37B H 0.0447 0.4788 -0.1620 0.041 Uiso 1 1 calc R
H37C H 0.0205 0.4388 -0.2017 0.041 Uiso 1 1 calc R
C38 C 0.1703(7) 0.4587(3) -0.0416(6) 0.031(2) Uani 1 1 d U
H38A H 0.1842 0.4490 0.0121 0.046 Uiso 1 1 calc R
H38B H 0.1494 0.4847 -0.0403 0.046 Uiso 1 1 calc R
H38C H 0.2246 0.4579 -0.0658 0.046 Uiso 1 1 calc R
C39 C 0.0148(7) 0.4327(3) -0.0474(6) 0.026(2) Uani 1 1 d U
H39A H -0.0334 0.4181 -0.0790 0.039 Uiso 1 1 calc R
H39B H -0.0069 0.4581 -0.0399 0.039 Uiso 1 1 calc R
H39C H 0.0328 0.4206 0.0037 0.039 Uiso 1 1 calc R
C40 C 0.3041(8) 0.3088(3) 0.2506(6) 0.033(2) Uani 1 1 d U
C41 C 0.3395(9) 0.2765(3) 0.3031(6) 0.043(3) Uani 1 1 d U
H41A H 0.3002 0.2547 0.2903 0.064 Uiso 1 1 calc R
H41B H 0.3405 0.2836 0.3580 0.064 Uiso 1 1 calc R
H41C H 0.4007 0.2703 0.2952 0.064 Uiso 1 1 calc R
C42 C 0.3725(8) 0.3415(3) 0.2636(8) 0.045(3) Uani 1 1 d U
H42A H 0.4242 0.3356 0.2381 0.067 Uiso 1 1 calc R
H42B H 0.3931 0.3450 0.3200 0.067 Uiso 1 1 calc R
H42C H 0.3435 0.3645 0.2410 0.067 Uiso 1 1 calc R
C43 C 0.2128(8) 0.3223(3) 0.2694(6) 0.036(2) Uani 1 1 d U
H43A H 0.1916 0.3438 0.2360 0.053 Uiso 1 1 calc R
H43B H 0.2202 0.3298 0.3247 0.053 Uiso 1 1 calc R
H43C H 0.1686 0.3020 0.2594 0.053 Uiso 1 1 calc R
C44 C 0.5435(6) 0.2616(3) 0.0410(6) 0.025(2) Uani 1 1 d U
H44 H 0.5165 0.2395 0.0570 0.030 Uiso 1 1 calc R
C45 C 0.5382(7) 0.2679(3) -0.0389(6) 0.025(2) Uani 1 1 d U
H45 H 0.5073 0.2505 -0.0756 0.030 Uiso 1 1 calc R
C46 C 0.5783(6) 0.2995(3) -0.0651(6) 0.0242(19) Uani 1 1 d U
C47 C 0.6221(7) 0.3238(3) -0.0072(6) 0.027(2) Uani 1 1 d U
H47 H 0.6510 0.3456 -0.0224 0.033 Uiso 1 1 calc R
C48 C 0.6240(6) 0.3166(3) 0.0706(6) 0.0237(18) Uani 1 1 d U
C49 C 0.6658(6) 0.3420(3) 0.1339(6) 0.0224(18) Uani 1 1 d U
C50 C 0.7071(6) 0.3755(3) 0.1261(6) 0.026(2) Uani 1 1 d U
H50 H 0.7160 0.3838 0.0757 0.031 Uiso 1 1 calc R
C51 C 0.7365(6) 0.3978(3) 0.1926(6) 0.0242(19) Uani 1 1 d U
C52 C 0.7236(6) 0.3843(3) 0.2656(6) 0.024(2) Uani 1 1 d U
H52 H 0.7444 0.3984 0.3119 0.029 Uiso 1 1 calc R
C53 C 0.6800(6) 0.3503(3) 0.2700(6) 0.0222(18) Uani 1 1 d U
C54 C 0.6565(6) 0.3320(3) 0.3417(6) 0.0240(19) Uani 1 1 d U
C55 C 0.6713(6) 0.3465(3) 0.4159(6) 0.0233(19) Uani 1 1 d U
H55 H 0.7041 0.3693 0.4252 0.028 Uiso 1 1 calc R
C56 C 0.6408(7) 0.3293(3) 0.4773(6) 0.0250(19) Uani 1 1 d U
C57 C 0.6015(7) 0.2943(3) 0.4622(6) 0.026(2) Uani 1 1 d U
H57 H 0.5827 0.2807 0.5037 0.032 Uiso 1 1 calc R
C58 C 0.5891(6) 0.2788(3) 0.3873(6) 0.0224(19) Uani 1 1 d U
H58 H 0.5624 0.2547 0.3792 0.027 Uiso 1 1 calc R
C59 C 0.5768(7) 0.3058(3) -0.1522(6) 0.031(2) Uani 1 1 d U
C60 C 0.4832(8) 0.3005(4) -0.1967(8) 0.048(3) Uani 1 1 d U
H60A H 0.4597 0.2762 -0.1831 0.072 Uiso 1 1 calc R
H60B H 0.4844 0.3013 -0.2531 0.072 Uiso 1 1 calc R
H60C H 0.4442 0.3206 -0.1829 0.072 Uiso 1 1 calc R
C61 C 0.6407(10) 0.2759(4) -0.1783(7) 0.056(3) Uani 1 1 d U
H61A H 0.6995 0.2771 -0.1440 0.083 Uiso 1 1 calc R
H61B H 0.6481 0.2808 -0.2326 0.083 Uiso 1 1 calc R
H61C H 0.6146 0.2509 -0.1748 0.083 Uiso 1 1 calc R
C62 C 0.6159(8) 0.3433(3) -0.1679(7) 0.042(3) Uani 1 1 d U
H62A H 0.5780 0.3633 -0.1521 0.064 Uiso 1 1 calc R
H62B H 0.6182 0.3456 -0.2240 0.064 Uiso 1 1 calc R
H62C H 0.6771 0.3454 -0.1377 0.064 Uiso 1 1 calc R
C63 C 0.7786(7) 0.4362(3) 0.1810(6) 0.030(2) Uani 1 1 d U
C64 C 0.8559(7) 0.4318(3) 0.1345(7) 0.033(2) Uani 1 1 d U
H64A H 0.9005 0.4141 0.1617 0.049 Uiso 1 1 calc R
H64B H 0.8845 0.4562 0.1300 0.049 Uiso 1 1 calc R
H64C H 0.8321 0.4221 0.0820 0.049 Uiso 1 1 calc R
C65 C 0.7030(7) 0.4600(3) 0.1351(7) 0.033(2) Uani 1 1 d U
H65A H 0.6760 0.4466 0.0873 0.050 Uiso 1 1 calc R
H65B H 0.7278 0.4839 0.1209 0.050 Uiso 1 1 calc R
H65C H 0.6568 0.4646 0.1676 0.050 Uiso 1 1 calc R
C66 C 0.8126(8) 0.4553(3) 0.2597(6) 0.035(2) Uani 1 1 d U
H66A H 0.7612 0.4619 0.2850 0.053 Uiso 1 1 calc R
H66B H 0.8459 0.4781 0.2508 0.053 Uiso 1 1 calc R
H66C H 0.8526 0.4382 0.2937 0.053 Uiso 1 1 calc R
C67 C 0.6495(7) 0.3469(3) 0.5590(6) 0.026(2) Uani 1 1 d U
C68 C 0.6922(7) 0.3855(3) 0.5621(6) 0.029(2) Uani 1 1 d U
H68A H 0.7535 0.3834 0.5505 0.043 Uiso 1 1 calc R
H68B H 0.6944 0.3961 0.6147 0.043 Uiso 1 1 calc R
H68C H 0.6562 0.4018 0.5232 0.043 Uiso 1 1 calc R
C69 C 0.5528(7) 0.3504(3) 0.5789(7) 0.034(2) Uani 1 1 d U
H69A H 0.5152 0.3653 0.5383 0.052 Uiso 1 1 calc R
H69B H 0.5558 0.3627 0.6299 0.052 Uiso 1 1 calc R
H69C H 0.5266 0.3253 0.5809 0.052 Uiso 1 1 calc R
C70 C 0.7047(7) 0.3213(3) 0.6207(6) 0.031(2) Uani 1 1 d U
H70A H 0.6742 0.2971 0.6214 0.046 Uiso 1 1 calc R
H70B H 0.7102 0.3331 0.6726 0.046 Uiso 1 1 calc R
H70C H 0.7650 0.3175 0.6076 0.046 Uiso 1 1 calc R
C71 C 0.8708(7) 0.5295(3) 0.8009(6) 0.028(2) Uani 1 1 d U
C72 C 0.4839(7) 0.2023(3) 0.5623(7) 0.038(2) Uani 1 1 d U
C73 C 0.3956(9) 0.4148(4) 0.0395(8) 0.053(3) Uani 1 1 d U
H73 H 0.3341 0.4149 0.0541 0.063 Uiso 1 1 calc R
C74 C 0.6609(7) 0.4610(3) 0.8487(7) 0.034(2) Uani 1 1 d U
H74 H 0.6652 0.4890 0.8464 0.041 Uiso 1 1 calc R
C75 C 0.5558(9) 0.5504(3) 0.6608(8) 0.047(3) Uani 1 1 d U
H75 H 0.6151 0.5601 0.6884 0.056 Uiso 1 1 calc R
C76 C 0.4042(8) 0.4357(3) 0.7002(8) 0.047(3) Uani 1 1 d U
H76 H 0.4552 0.4494 0.7329 0.056 Uiso 1 1 calc R
C77 C 0.1941(10) 0.4871(4) 0.5178(8) 0.060(3) Uani 1 1 d U
H77 H 0.2305 0.4641 0.5341 0.072 Uiso 1 1 calc R
N1 N 0.2493(5) 0.2912(2) -0.2278(5) 0.0242(16) Uani 1 1 d U
N2 N 0.2113(5) 0.3265(2) -0.1075(5) 0.0218(16) Uani 1 1 d U
N3 N 0.2768(5) 0.2812(2) 0.0017(5) 0.0253(16) Uani 1 1 d U
N4 N 0.5845(5) 0.2850(2) 0.0970(5) 0.0226(16) Uani 1 1 d U
N5 N 0.6529(5) 0.3307(2) 0.2050(5) 0.0227(16) Uani 1 1 d U
N6 N 0.6141(5) 0.2972(2) 0.3247(5) 0.0217(16) Uani 1 1 d U
O1 O 0.8386(5) 0.5955(2) 0.8479(4) 0.0380(18) Uani 1 1 d U
O2 O 0.7199(5) 0.5493(2) 0.8394(5) 0.0430(19) Uani 1 1 d U
O3 O 0.7604(5) 0.5747(2) 0.7195(5) 0.0399(18) Uani 1 1 d U
O4 O 0.3404(5) 0.1660(2) 0.5008(5) 0.0417(19) Uani 1 1 d DU
O5 O 0.3361(5) 0.2042(2) 0.6168(4) 0.0307(16) Uani 1 1 d DU
O6 O 0.3404(5) 0.2344(2) 0.4896(4) 0.0392(18) Uani 1 1 d DU
F1 F 0.9375(4) 0.54056(17) 0.7641(4) 0.0382(15) Uani 1 1 d U
F2 F 0.9084(4) 0.51967(17) 0.8744(4) 0.0385(15) Uani 1 1 d U
F3 F 0.8352(4) 0.49871(16) 0.7655(4) 0.0402(15) Uani 1 1 d U
F4 F 0.5207(4) 0.2032(2) 0.4968(4) 0.0439(16) Uani 1 1 d U
F5 F 0.5167(4) 0.1717(2) 0.6014(4) 0.0496(18) Uani 1 1 d U
F6 F 0.5140(5) 0.2312(2) 0.6024(4) 0.0536(18) Uani 1 1 d U
S1 S 0.51408(17) 0.10753(7) -0.14371(15) 0.0270(5) Uani 1 1 d U
S2 S 0.43530(17) 0.16324(6) 0.05285(15) 0.0222(5) Uani 1 1 d U
S3 S 0.36162(17) 0.11011(7) 0.25424(15) 0.0257(5) Uani 1 1 d U
S4 S 0.78760(18) 0.56644(7) 0.80155(16) 0.0301(6) Uani 1 1 d U
S5 S 0.36049(18) 0.20151(7) 0.54010(15) 0.0278(5) Uani 1 1 d DU
Pt1 Pt 0.26951(2) 0.277613(10) -0.11350(2) 0.02154(10) Uani 1 1 d U
Pt2 Pt 0.59229(2) 0.282281(10) 0.21259(2) 0.02169(10) Uani 1 1 d U
Cl1 Cl 0.3877(2) 0.39469(12) -0.0551(3) 0.0747(12) Uani 1 1 d U
Cl2 Cl 0.4665(3) 0.38883(15) 0.1087(3) 0.0977(16) Uani 1 1 d U
Cl3 Cl 0.4330(2) 0.46156(9) 0.0377(2) 0.0542(9) Uani 1 1 d U
Cl4 Cl 0.6505(2) 0.44367(9) 0.75263(18) 0.0430(7) Uani 1 1 d U
Cl5 Cl 0.5658(2) 0.44970(9) 0.8895(2) 0.0486(8) Uani 1 1 d U
Cl6 Cl 0.7597(2) 0.44422(8) 0.90755(18) 0.0439(7) Uani 1 1 d U
Cl7 Cl 0.4912(3) 0.58819(11) 0.6198(3) 0.0847(14) Uani 1 1 d U
Cl8 Cl 0.5753(3) 0.51887(11) 0.5901(2) 0.0741(11) Uani 1 1 d U
Cl9 Cl 0.4986(3) 0.52908(10) 0.7310(2) 0.0647(10) Uani 1 1 d U
Cl10 Cl 0.4145(2) 0.44035(9) 0.6024(2) 0.0524(8) Uani 1 1 d U
Cl11 Cl 0.3003(2) 0.45591(10) 0.7175(2) 0.0617(9) Uani 1 1 d U
Cl12 Cl 0.4084(2) 0.38864(9) 0.7301(2) 0.0501(8) Uani 1 1 d U
Cl13 Cl 0.2659(3) 0.52774(10) 0.5385(2) 0.0656(10) Uani 1 1 d U
Cl14 Cl 0.1537(4) 0.48453(15) 0.4196(3) 0.1006(16) Uani 1 1 d U
Cl15 Cl 0.1071(2) 0.48967(10) 0.5714(2) 0.0620(9) Uani 1 1 d U

loop_
_atom_site_aniso_label
_atom_site_aniso_U_11
_atom_site_aniso_U_22
_atom_site_aniso_U_33
_atom_site_aniso_U_23
_atom_site_aniso_U_13
_atom_site_aniso_U_12
C1 0.022(5) 0.019(4) 0.031(5) -0.001(4) 0.004(4) 0.004(3)
C2 0.024(5) 0.020(4) 0.029(5) 0.003(4) 0.001(4) -0.001(4)
C3 0.031(6) 0.025(5) 0.028(5) -0.004(4) 0.007(4) 0.000(4)
C4 0.022(5) 0.018(4) 0.028(4) -0.003(3) 0.006(4) -0.002(3)
C5 0.020(5) 0.022(4) 0.028(4) -0.002(3) 0.003(4) 0.001(4)
C6 0.031(6) 0.021(4) 0.038(5) 0.001(4) 0.008(5) -0.002(4)
C7 0.027(5) 0.018(4) 0.041(5) 0.001(4) 0.007(5) 0.003(4)
C8 0.020(5) 0.022(4) 0.030(4) 0.005(3) 0.003(4) 0.001(4)
C9 0.016(5) 0.021(4) 0.030(4) 0.007(3) 0.008(4) 0.002(3)
C10 0.019(5) 0.021(4) 0.024(5) 0.005(3) 0.001(4) 0.003(3)
C11 0.034(6) 0.020(4) 0.023(5) 0.004(4) 0.004(4) 0.008(4)
C12 0.029(5) 0.028(5) 0.021(5) 0.005(4) 0.005(4) 0.001(4)
C13 0.022(5) 0.021(4) 0.026(5) 0.002(4) 0.000(4) 0.002(3)
C14 0.034(6) 0.016(4) 0.020(5) 0.000(3) 0.003(4) -0.005(3)
C15 0.017(5) 0.022(4) 0.030(5) -0.002(4) 0.006(4) 0.001(3)
C16 0.022(5) 0.020(4) 0.019(5) -0.002(3) 0.002(4) 0.001(3)
C17 0.017(5) 0.024(5) 0.030(4) -0.008(4) 0.001(4) 0.007(4)
C18 0.018(5) 0.029(5) 0.031(5) -0.005(4) 0.004(4) 0.001(4)
C19 0.014(4) 0.028(4) 0.029(4) -0.003(4) 0.003(4) -0.002(4)
C20 0.015(5) 0.025(5) 0.029(4) 0.001(4) 0.006(4) -0.002(4)
C21 0.016(5) 0.022(4) 0.031(4) 0.001(3) 0.005(4) 0.005(3)
C22 0.018(5) 0.024(4) 0.027(4) 0.000(3) 0.002(4) -0.002(3)
C23 0.019(5) 0.023(4) 0.023(5) -0.001(3) 0.001(4) 0.000(3)
C24 0.012(4) 0.019(4) 0.029(5) 0.003(3) 0.003(4) 0.002(3)
C25 0.021(5) 0.020(4) 0.027(5) -0.004(3) 0.005(4) 0.001(3)
C26 0.023(5) 0.016(4) 0.026(4) 0.000(3) 0.009(4) -0.001(3)
C27 0.014(5) 0.023(4) 0.030(4) 0.000(3) 0.004(4) 0.001(3)
C28 0.017(5) 0.024(5) 0.027(4) 0.007(4) 0.004(4) 0.004(4)
C29 0.022(5) 0.034(5) 0.027(4) 0.003(4) 0.005(4) 0.002(4)
C30 0.028(5) 0.023(5) 0.031(5) 0.005(4) 0.003(5) 0.008(4)
C31 0.028(5) 0.022(5) 0.033(5) 0.003(4) 0.006(5) 0.006(4)
C32 0.023(5) 0.032(5) 0.030(5) 0.000(4) 0.009(4) 0.001(4)
C33 0.024(5) 0.043(6) 0.031(6) -0.006(5) 0.013(4) 0.001(4)
C34 0.031(5) 0.035(5) 0.023(5) -0.002(4) 0.006(4) -0.007(4)
C35 0.028(5) 0.031(5) 0.028(6) -0.001(4) 0.007(5) 0.002(4)
C36 0.019(5) 0.025(4) 0.020(5) -0.002(3) 0.001(4) 0.005(4)
C37 0.033(6) 0.022(5) 0.028(5) 0.003(4) 0.005(4) 0.009(4)
C38 0.028(5) 0.023(5) 0.040(6) -0.002(4) -0.001(4) 0.004(4)
C39 0.028(5) 0.024(5) 0.025(5) -0.004(4) 0.003(4) 0.005(4)
C40 0.038(6) 0.035(5) 0.027(5) 0.002(4) 0.006(5) 0.013(4)
C41 0.056(8) 0.049(6) 0.023(5) 0.003(5) 0.007(5) 0.026(5)
C42 0.034(6) 0.043(6) 0.052(8) -0.004(5) -0.010(6) 0.006(5)
C43 0.042(6) 0.037(6) 0.029(6) 0.001(5) 0.011(5) 0.010(5)
C44 0.019(5) 0.028(5) 0.027(4) -0.003(4) 0.005(4) -0.004(4)
C45 0.024(5) 0.024(5) 0.027(4) -0.002(4) 0.006(4) -0.004(4)
C46 0.017(5) 0.023(5) 0.033(4) 0.001(3) 0.005(4) 0.005(4)
C47 0.026(5) 0.026(5) 0.031(4) 0.004(4) 0.008(4) -0.002(4)
C48 0.019(5) 0.021(4) 0.032(4) 0.004(3) 0.006(4) 0.004(3)
C49 0.016(5) 0.023(4) 0.027(4) 0.005(3) 0.002(4) 0.000(3)
C50 0.025(5) 0.027(5) 0.026(5) 0.004(4) 0.000(4) 0.000(4)
C51 0.019(5) 0.026(4) 0.026(5) 0.002(3) -0.002(4) -0.002(4)
C52 0.023(5) 0.019(4) 0.030(5) -0.001(4) 0.005(4) 0.000(4)
C53 0.015(5) 0.022(4) 0.030(4) 0.003(3) 0.005(4) 0.000(3)
C54 0.018(5) 0.025(4) 0.029(4) 0.001(4) 0.003(4) -0.003(4)
C55 0.014(5) 0.025(5) 0.032(4) -0.004(4) 0.005(4) -0.007(4)
C56 0.022(5) 0.027(5) 0.026(4) 0.000(4) 0.005(4) 0.004(4)
C57 0.024(5) 0.032(5) 0.023(5) 0.001(4) 0.005(4) -0.003(4)
C58 0.019(5) 0.022(4) 0.027(4) 0.006(4) 0.006(4) -0.002(4)
C59 0.035(6) 0.028(5) 0.028(5) 0.003(4) 0.004(4) 0.000(4)
C60 0.039(6) 0.056(8) 0.045(7) 0.007(6) -0.005(5) -0.011(5)
C61 0.066(8) 0.067(8) 0.035(7) -0.002(6) 0.010(6) 0.030(7)
C62 0.048(7) 0.046(6) 0.032(6) 0.003(5) 0.003(6) -0.013(5)
C63 0.035(6) 0.027(5) 0.028(5) 0.006(4) 0.006(4) -0.007(4)
C64 0.027(5) 0.028(5) 0.045(6) 0.002(5) 0.011(5) -0.007(4)
C65 0.035(6) 0.024(5) 0.039(6) 0.003(4) 0.004(5) 0.003(4)
C66 0.043(7) 0.026(5) 0.036(5) 0.004(4) 0.004(5) -0.015(5)
C67 0.023(5) 0.032(5) 0.026(5) -0.002(4) 0.008(4) 0.000(4)
C68 0.033(6) 0.032(5) 0.020(5) -0.006(4) -0.001(4) 0.001(4)
C69 0.030(5) 0.037(6) 0.039(6) -0.010(5) 0.013(5) 0.006(4)
C70 0.031(5) 0.037(5) 0.024(5) -0.002(4) 0.001(4) -0.005(4)
C71 0.024(5) 0.028(5) 0.032(5) -0.004(4) 0.007(4) -0.003(3)
C72 0.027(5) 0.046(6) 0.039(6) 0.018(5) 0.002(4) -0.003(4)
C73 0.037(7) 0.054(7) 0.068(8) -0.006(6) 0.015(6) -0.004(5)
C74 0.025(5) 0.038(6) 0.043(6) -0.001(5) 0.013(4) 0.003(4)
C75 0.045(7) 0.037(6) 0.053(7) 0.007(5) -0.005(6) 0.004(5)
C76 0.037(6) 0.043(6) 0.057(7) 0.014(6) -0.001(6) 0.003(5)
C77 0.069(9) 0.046(7) 0.062(7) -0.011(7) 0.000(6) 0.011(6)
N1 0.020(4) 0.028(4) 0.022(4) -0.006(3) -0.003(3) -0.001(3)
N2 0.019(4) 0.022(4) 0.024(4) 0.002(3) 0.003(3) 0.003(3)
N3 0.021(4) 0.018(4) 0.033(4) 0.004(3) -0.006(3) 0.005(3)
N4 0.021(4) 0.017(4) 0.029(4) 0.003(3) 0.002(3) 0.000(3)
N5 0.020(4) 0.018(4) 0.030(4) 0.002(3) 0.002(3) -0.003(3)
N6 0.017(4) 0.019(4) 0.028(4) 0.008(3) -0.002(3) -0.001(3)
O1 0.046(5) 0.026(4) 0.040(4) -0.003(3) 0.004(4) 0.005(3)
O2 0.032(4) 0.042(5) 0.059(5) 0.007(4) 0.020(4) 0.006(3)
O3 0.036(4) 0.040(4) 0.041(4) 0.004(3) 0.001(3) 0.007(3)
O4 0.030(4) 0.052(4) 0.042(5) -0.018(4) 0.005(4) -0.002(4)
O5 0.034(4) 0.032(4) 0.025(4) -0.001(3) 0.003(3) 0.005(3)
O6 0.042(3) 0.047(3) 0.025(3) 0.019(3) -0.003(3) 0.019(3)
F1 0.031(3) 0.040(4) 0.047(4) 0.004(3) 0.015(3) 0.002(3)
F2 0.042(4) 0.032(3) 0.040(3) 0.003(3) 0.004(3) 0.009(3)
F3 0.046(4) 0.025(3) 0.051(4) -0.009(3) 0.009(3) -0.004(3)
F4 0.032(3) 0.062(4) 0.041(4) 0.008(3) 0.014(3) 0.003(3)
F5 0.036(4) 0.066(4) 0.049(4) 0.022(3) 0.013(3) 0.017(3)
F6 0.050(4) 0.070(5) 0.045(4) -0.005(3) 0.018(3) -0.017(4)
S1 0.0300(14) 0.0210(12) 0.0309(14) -0.0018(10) 0.0083(11) 0.0053(10)
S2 0.0247(12) 0.0176(10) 0.0254(12) 0.0022(10) 0.0069(10) 0.0023(9)
S3 0.0269(13) 0.0210(12) 0.0304(14) 0.0037(10) 0.0089(11) -0.0022(10)
S4 0.0264(13) 0.0302(13) 0.0343(15) 0.0016(11) 0.0068(12) 0.0069(10)
S5 0.0280(13) 0.0355(14) 0.0202(13) 0.0033(10) 0.0048(11) 0.0038(11)
Pt1 0.02049(19) 0.01834(17) 0.0258(2) 0.00039(15) 0.00412(15) 0.00208(14)
Pt2 0.02068(19) 0.01887(18) 0.0259(2) 0.00007(15) 0.00490(15) -0.00186(15)
Cl1 0.051(2) 0.085(3) 0.095(3) -0.047(2) 0.035(2) -0.0307(19)
Cl2 0.066(3) 0.105(4) 0.125(4) 0.033(3) 0.025(3) 0.042(3)
Cl3 0.0520(19) 0.0517(18) 0.065(2) -0.0146(16) 0.0258(17) -0.0141(15)
Cl4 0.0366(16) 0.0520(17) 0.0410(17) -0.0089(13) 0.0081(13) 0.0022(13)
Cl5 0.0394(16) 0.0497(18) 0.063(2) -0.0119(15) 0.0258(16) -0.0092(14)
Cl6 0.0400(16) 0.0456(17) 0.0438(17) 0.0009(13) 0.0009(14) 0.0059(13)
Cl7 0.075(3) 0.055(2) 0.109(4) 0.019(2) -0.029(2) 0.0097(19)
Cl8 0.099(3) 0.061(2) 0.066(3) -0.0048(19) 0.025(2) -0.013(2)
Cl9 0.065(2) 0.053(2) 0.080(3) -0.0041(18) 0.022(2) 0.0032(17)
Cl10 0.0523(19) 0.0461(18) 0.059(2) 0.0013(15) 0.0087(16) 0.0002(14)
Cl11 0.058(2) 0.061(2) 0.067(2) -0.0087(18) 0.0107(18) 0.0201(17)
Cl12 0.0480(18) 0.0417(17) 0.060(2) 0.0018(14) 0.0062(16) 0.0056(14)
Cl13 0.072(2) 0.0443(19) 0.085(3) -0.0031(18) 0.025(2) -0.0076(17)
Cl14 0.129(4) 0.107(4) 0.059(3) -0.021(3) -0.003(3) -0.007(3)
Cl15 0.056(2) 0.056(2) 0.070(2) -0.0025(18) -0.0007(18) -0.0083(16)

loop_
_atom_type_symbol
_atom_type_description
_atom_type_scat_dispersion_real
_atom_type_scat_dispersion_imag
_atom_type_scat_source
C C 0.0033 0.0016 'International Tables Vol C Tables 4.2.6.8 and 6.1.1.4'
H H 0.0000 0.0000 'International Tables Vol C Tables 4.2.6.8 and 6.1.1.4'
N N 0.0061 0.0033 'International Tables Vol C Tables 4.2.6.8 and 6.1.1.4'
O O 0.0106 0.0060 'International Tables Vol C Tables 4.2.6.8 and 6.1.1.4'
F F 0.0171 0.0103 'International Tables Vol C Tables 4.2.6.8 and 6.1.1.4'
S S 0.1246 0.1234 'International Tables Vol C Tables 4.2.6.8 and 6.1.1.4'
Pt Pt -1.7033 8.3905 'International Tables Vol C Tables 4.2.6.8 and 6.1.1.4'
Cl Cl 0.1484 0.1585 'International Tables Vol C Tables 4.2.6.8 and 6.1.1.4'

loop_
_geom_angle_atom_site_label_1
_geom_angle_atom_site_label_2
_geom_angle_atom_site_label_3
_geom_angle
C4 C1 C2 112.4(8)
C4 C1 C13 125.7(9)
C2 C1 C13 121.9(9)
C3 C2 C1 112.9(9)
C3 C2 H2 123.6
C1 C2 H2 123.6
C2 C3 S1 112.3(8)
C2 C3 H3 123.8
S1 C3 H3 123.8
C1 C4 C5 132.3(9)
C1 C4 S1 110.5(7)
C5 C4 S1 117.1(7)
C6 C5 C4 127.6(9)
C6 C5 S2 109.7(8)
C4 C5 S2 122.2(7)
C5 C6 C7 114.2(9)
C5 C6 H6 122.9
C7 C6 H6 122.9
C8 C7 C6 113.3(9)
C8 C7 H7 123.4
C6 C7 H7 123.4
C7 C8 C9 127.6(9)
C7 C8 S2 109.9(8)
C9 C8 S2 122.1(7)
C10 C9 C8 131.3(9)
C10 C9 S3 110.9(7)
C8 C9 S3 117.8(7)
C9 C10 C15 127.1(9)
C9 C10 C11 112.1(8)
C15 C10 C11 120.8(9)
C12 C11 C10 112.1(9)
C12 C11 H11 123.9
C10 C11 H11 123.9
C11 C12 S3 112.8(8)
C11 C12 H12 123.6
S3 C12 H12 123.6
C14 C13 C1 169.2(11)
C13 C14 Pt1 176.3(9)
C16 C15 C10 168.9(10)
C15 C16 Pt2 177.4(8)
N1 C17 C18 123.7(9)
N1 C17 H17 118.1
C18 C17 H17 118.1
C17 C18 C19 120.0(9)
C17 C18 H18 120.0
C19 C18 H18 120.0
C20 C19 C18 117.3(9)
C20 C19 C32 123.4(9)
C18 C19 C32 119.3(9)
C21 C20 C19 120.5(9)
C21 C20 H20 119.7
C19 C20 H20 119.7
C20 C21 N1 121.6(9)
C20 C21 C22 122.2(8)
N1 C21 C22 116.1(8)
N2 C22 C23 118.6(9)
N2 C22 C21 111.5(8)
C23 C22 C21 129.8(9)
C22 C23 C24 120.5(9)
C22 C23 H23 119.8
C24 C23 H23 119.8
C25 C24 C23 118.6(8)
C25 C24 C36 119.4(9)
C23 C24 C36 121.9(8)
C24 C25 C26 119.4(9)
C24 C25 H25 120.3
C26 C25 H25 120.3
N2 C26 C25 120.3(9)
N2 C26 C27 111.8(8)
C25 C26 C27 127.8(9)
C28 C27 N3 121.4(9)
C28 C27 C26 124.4(8)
N3 C27 C26 114.1(8)
C27 C28 C29 122.0(9)
C27 C28 H28 119.0
C29 C28 H28 119.0
C28 C29 C30 115.7(9)
C28 C29 C40 121.3(9)
C30 C29 C40 123.0(9)
C31 C30 C29 121.2(9)
C31 C30 H30 119.4
C29 C30 H30 119.4
N3 C31 C30 123.4(9)
N3 C31 H31 118.3
C30 C31 H31 118.3
C34 C32 C19 108.7(8)
C34 C32 C33 109.7(8)
C19 C32 C33 109.2(8)
C34 C32 C35 110.2(8)
C19 C32 C35 111.4(8)
C33 C32 C35 107.6(8)
C32 C33 H33A 109.5
C32 C33 H33B 109.5
H33A C33 H33B 109.5
C32 C33 H33C 109.5
H33A C33 H33C 109.5
H33B C33 H33C 109.5
C32 C34 H34A 109.5
C32 C34 H34B 109.5
H34A C34 H34B 109.5
C32 C34 H34C 109.5
H34A C34 H34C 109.5
H34B C34 H34C 109.5
C32 C35 H35A 109.5
C32 C35 H35B 109.5
H35A C35 H35B 109.5
C32 C35 H35C 109.5
H35A C35 H35C 109.5
H35B C35 H35C 109.5
C24 C36 C39 109.7(8)
C24 C36 C37 112.4(8)
C39 C36 C37 109.4(8)
C24 C36 C38 108.2(7)
C39 C36 C38 109.4(8)
C37 C36 C38 107.8(8)
C36 C37 H37A 109.5
C36 C37 H37B 109.5
H37A C37 H37B 109.5
C36 C37 H37C 109.5
H37A C37 H37C 109.5
H37B C37 H37C 109.5
C36 C38 H38A 109.5
C36 C38 H38B 109.5
H38A C38 H38B 109.5
C36 C38 H38C 109.5
H38A C38 H38C 109.5
H38B C38 H38C 109.5
C36 C39 H39A 109.5
C36 C39 H39B 109.5
H39A C39 H39B 109.5
C36 C39 H39C 109.5
H39A C39 H39C 109.5
H39B C39 H39C 109.5
C41 C40 C29 112.1(9)
C41 C40 C43 110.4(9)
C29 C40 C43 108.7(9)
C41 C40 C42 109.2(10)
C29 C40 C42 107.2(9)
C43 C40 C42 109.2(9)
C40 C41 H41A 109.5
C40 C41 H41B 109.5
H41A C41 H41B 109.5
C40 C41 H41C 109.5
H41A C41 H41C 109.5
H41B C41 H41C 109.5
C40 C42 H42A 109.5
C40 C42 H42B 109.5
H42A C42 H42B 109.5
C40 C42 H42C 109.5
H42A C42 H42C 109.5
H42B C42 H42C 109.5
C40 C43 H43A 109.5
C40 C43 H43B 109.5
H43A C43 H43B 109.5
C40 C43 H43C 109.5
H43A C43 H43C 109.5
H43B C43 H43C 109.5
N4 C44 C45 124.1(9)
N4 C44 H44 118.0
C45 C44 H44 118.0
C44 C45 C46 120.0(9)
C44 C45 H45 120.0
C46 C45 H45 120.0
C45 C46 C47 116.4(9)
C45 C46 C59 120.6(9)
C47 C46 C59 123.0(9)
C48 C47 C46 121.2(9)
C48 C47 H47 119.4
C46 C47 H47 119.4
C47 C48 N4 122.5(9)
C47 C48 C49 123.5(9)
N4 C48 C49 114.0(8)
N5 C49 C50 119.6(9)
N5 C49 C48 112.8(8)
C50 C49 C48 127.4(9)
C49 C50 C51 119.9(9)
C49 C50 H50 120.0
C51 C50 H50 120.0
C52 C51 C50 118.3(9)
C52 C51 C63 123.2(9)
C50 C51 C63 118.5(9)
C53 C52 C51 119.3(9)
C53 C52 H52 120.3
C51 C52 H52 120.3
N5 C53 C52 119.5(9)
N5 C53 C54 113.0(8)
C52 C53 C54 127.4(9)
C55 C54 N6 121.8(9)
C55 C54 C53 126.1(9)
N6 C54 C53 112.1(8)
C54 C55 C56 122.4(9)
C54 C55 H55 118.8
C56 C55 H55 118.8
C55 C56 C57 116.3(9)
C55 C56 C67 123.0(9)
C57 C56 C67 120.7(9)
C56 C57 C58 121.2(9)
C56 C57 H57 119.4
C58 C57 H57 119.4
N6 C58 C57 122.3(9)
N6 C58 H58 118.8
C57 C58 H58 118.8
C60 C59 C62 112.4(9)
C60 C59 C46 110.2(9)
C62 C59 C46 111.6(9)
C60 C59 C61 109.8(10)
C62 C59 C61 106.2(10)
C46 C59 C61 106.4(9)
C59 C60 H60A 109.5
C59 C60 H60B 109.5
H60A C60 H60B 109.5
C59 C60 H60C 109.5
H60A C60 H60C 109.5
H60B C60 H60C 109.5
C59 C61 H61A 109.5
C59 C61 H61B 109.5
H61A C61 H61B 109.5
C59 C61 H61C 109.5
H61A C61 H61C 109.5
H61B C61 H61C 109.5
C59 C62 H62A 109.5
C59 C62 H62B 109.5
H62A C62 H62B 109.5
C59 C62 H62C 109.5
H62A C62 H62C 109.5
H62B C62 H62C 109.5
C65 C63 C64 110.4(9)
C65 C63 C66 108.7(9)
C64 C63 C66 110.1(9)
C65 C63 C51 106.1(8)
C64 C63 C51 110.1(9)
C66 C63 C51 111.4(8)
C63 C64 H64A 109.5
C63 C64 H64B 109.5
H64A C64 H64B 109.5
C63 C64 H64C 109.5
H64A C64 H64C 109.5
H64B C64 H64C 109.5
C63 C65 H65A 109.5
C63 C65 H65B 109.5
H65A C65 H65B 109.5
C63 C65 H65C 109.5
H65A C65 H65C 109.5
H65B C65 H65C 109.5
C63 C66 H66A 109.5
C63 C66 H66B 109.5
H66A C66 H66B 109.5
C63 C66 H66C 109.5
H66A C66 H66C 109.5
H66B C66 H66C 109.5
C68 C67 C56 112.0(8)
C68 C67 C70 109.8(8)
C56 C67 C70 110.4(8)
C68 C67 C69 109.1(8)
C56 C67 C69 107.4(8)
C70 C67 C69 108.0(8)
C67 C68 H68A 109.5
C67 C68 H68B 109.5
H68A C68 H68B 109.5
C67 C68 H68C 109.5
H68A C68 H68C 109.5
H68B C68 H68C 109.5
C67 C69 H69A 109.5
C67 C69 H69B 109.5
H69A C69 H69B 109.5
C67 C69 H69C 109.5
H69A C69 H69C 109.5
H69B C69 H69C 109.5
C67 C70 H70A 109.5
C67 C70 H70B 109.5
H70A C70 H70B 109.5
C67 C70 H70C 109.5
H70A C70 H70C 109.5
H70B C70 H70C 109.5
F3 C71 F1 107.6(8)
F3 C71 F2 106.9(8)
F1 C71 F2 107.3(8)
F3 C71 S4 112.2(7)
F1 C71 S4 111.3(7)
F2 C71 S4 111.3(7)
F6 C72 F5 108.6(10)
F6 C72 F4 106.1(9)
F5 C72 F4 106.2(10)
F6 C72 S5 112.2(9)
F5 C72 S5 111.6(7)
F4 C72 S5 111.9(8)
Cl2 C73 Cl3 111.0(8)
Cl2 C73 Cl1 111.0(8)
Cl3 C73 Cl1 109.8(8)
Cl2 C73 H73 108.3
Cl3 C73 H73 108.3
Cl1 C73 H73 108.3
Cl5 C74 Cl4 110.6(6)
Cl5 C74 Cl6 110.9(6)
Cl4 C74 Cl6 111.0(6)
Cl5 C74 H74 108.0
Cl4 C74 H74 108.0
Cl6 C74 H74 108.0
Cl8 C75 Cl7 111.6(7)
Cl8 C75 Cl9 111.4(7)
Cl7 C75 Cl9 108.0(7)
Cl8 C75 H75 108.6
Cl7 C75 H75 108.6
Cl9 C75 H75 108.6
Cl10 C76 Cl12 112.0(8)
Cl10 C76 Cl11 110.4(7)
Cl12 C76 Cl11 109.0(7)
Cl10 C76 H76 108.5
Cl12 C76 H76 108.5
Cl11 C76 H76 108.5
Cl14 C77 Cl15 111.2(8)
Cl14 C77 Cl13 109.9(9)
Cl15 C77 Cl13 109.4(7)
Cl14 C77 H77 108.8
Cl15 C77 H77 108.8
Cl13 C77 H77 108.8
C17 N1 C21 116.7(8)
C17 N1 Pt1 130.3(7)
C21 N1 Pt1 112.9(6)
C26 N2 C22 122.6(8)
C26 N2 Pt1 118.9(6)
C22 N2 Pt1 118.5(6)
C31 N3 C27 116.2(8)
C31 N3 Pt1 129.2(7)
C27 N3 Pt1 114.5(6)
C44 N4 C48 115.8(8)
C44 N4 Pt2 129.6(7)
C48 N4 Pt2 114.5(6)
C53 N5 C49 123.3(8)
C53 N5 Pt2 118.9(6)
C49 N5 Pt2 117.8(6)
C58 N6 C54 115.6(8)
C58 N6 Pt2 128.5(6)
C54 N6 Pt2 115.8(6)
C3 S1 C4 91.9(5)
C5 S2 C8 92.9(5)
C12 S3 C9 92.1(5)
O2 S4 O3 115.6(5)
O2 S4 O1 113.8(5)
O3 S4 O1 115.7(5)
O2 S4 C71 103.7(5)
O3 S4 C71 102.9(5)
O1 S4 C71 102.8(5)
O5 S5 O4 115.2(5)
O5 S5 O6 116.0(4)
O4 S5 O6 114.6(5)
O5 S5 C72 102.4(5)
O4 S5 C72 103.6(5)
O6 S5 C72 102.3(5)
N2 Pt1 N3 80.7(3)
N2 Pt1 C14 179.0(4)
N3 Pt1 C14 99.9(3)
N2 Pt1 N1 81.0(3)
N3 Pt1 N1 161.5(3)
C14 Pt1 N1 98.4(4)
N5 Pt2 C16 179.4(4)
N5 Pt2 N6 80.1(3)
C16 Pt2 N6 100.1(3)
N5 Pt2 N4 80.7(3)
C16 Pt2 N4 99.0(3)
N6 Pt2 N4 160.6(3)

loop_
_geom_bond_atom_site_label_1
_geom_bond_atom_site_label_2
_geom_bond_distance
C1 C4 1.386(13)
C1 C2 1.414(14)
C1 C13 1.442(13)
C2 C3 1.363(13)
C2 H2 0.9500
C3 S1 1.703(11)
C3 H3 0.9500
C4 C5 1.456(14)
C4 S1 1.737(9)
C5 C6 1.379(13)
C5 S2 1.729(10)
C6 C7 1.404(15)
C6 H6 0.9500
C7 C8 1.378(13)
C7 H7 0.9500
C8 C9 1.438(14)
C8 S2 1.740(10)
C9 C10 1.375(13)
C9 S3 1.738(9)
C10 C15 1.426(13)
C10 C11 1.451(14)
C11 C12 1.355(14)
C11 H11 0.9500
C12 S3 1.704(10)
C12 H12 0.9500
C13 C14 1.196(13)
C14 Pt1 1.987(9)
C15 C16 1.203(13)
C16 Pt2 1.982(9)
C17 N1 1.349(12)
C17 C18 1.369(14)
C17 H17 0.9500
C18 C19 1.392(13)
C18 H18 0.9500
C19 C20 1.392(13)
C19 C32 1.532(14)
C20 C21 1.382(13)
C20 H20 0.9500
C21 N1 1.385(12)
C21 C22 1.475(13)
C22 N2 1.349(12)
C22 C23 1.375(13)
C23 C24 1.413(13)
C23 H23 0.9500
C24 C25 1.374(13)
C24 C36 1.526(12)
C25 C26 1.389(12)
C25 H25 0.9500
C26 N2 1.339(12)
C26 C27 1.485(13)
C27 C28 1.375(14)
C27 N3 1.398(12)
C28 C29 1.398(13)
C28 H28 0.9500
C29 C30 1.399(14)
C29 C40 1.523(14)
C30 C31 1.372(14)
C30 H30 0.9500
C31 N3 1.357(12)
C31 H31 0.9500
C32 C34 1.528(14)
C32 C33 1.546(13)
C32 C35 1.550(14)
C33 H33A 0.9800
C33 H33B 0.9800
C33 H33C 0.9800
C34 H34A 0.9800
C34 H34B 0.9800
C34 H34C 0.9800
C35 H35A 0.9800
C35 H35B 0.9800
C35 H35C 0.9800
C36 C39 1.528(13)
C36 C37 1.532(13)
C36 C38 1.539(13)
C37 H37A 0.9800
C37 H37B 0.9800
C37 H37C 0.9800
C38 H38A 0.9800
C38 H38B 0.9800
C38 H38C 0.9800
C39 H39A 0.9800
C39 H39B 0.9800
C39 H39C 0.9800
C40 C41 1.508(14)
C40 C43 1.542(15)
C40 C42 1.544(16)
C41 H41A 0.9800
C41 H41B 0.9800
C41 H41C 0.9800
C42 H42A 0.9800
C42 H42B 0.9800
C42 H42C 0.9800
C43 H43A 0.9800
C43 H43B 0.9800
C43 H43C 0.9800
C44 N4 1.345(12)
C44 C45 1.387(13)
C44 H44 0.9500
C45 C46 1.392(13)
C45 H45 0.9500
C46 C47 1.401(14)
C46 C59 1.518(14)
C47 C48 1.365(14)
C47 H47 0.9500
C48 N4 1.389(12)
C48 C49 1.476(14)
C49 N5 1.338(12)
C49 C50 1.366(13)
C50 C51 1.406(14)
C50 H50 0.9500
C51 C52 1.395(14)
C51 C63 1.536(13)
C52 C53 1.390(13)
C52 H52 0.9500
C53 N5 1.328(12)
C53 C54 1.495(13)
C54 C55 1.366(13)
C54 N6 1.404(12)
C55 C56 1.371(13)
C55 H55 0.9500
C56 C57 1.388(14)
C56 C67 1.531(14)
C57 C58 1.391(13)
C57 H57 0.9500
C58 N6 1.370(12)
C58 H58 0.9500
C59 C60 1.498(15)
C59 C62 1.506(15)
C59 C61 1.553(15)
C60 H60A 0.9800
C60 H60B 0.9800
C60 H60C 0.9800
C61 H61A 0.9800
C61 H61B 0.9800
C61 H61C 0.9800
C62 H62A 0.9800
C62 H62B 0.9800
C62 H62C 0.9800
C63 C65 1.528(14)
C63 C64 1.530(15)
C63 C66 1.532(15)
C64 H64A 0.9800
C64 H64B 0.9800
C64 H64C 0.9800
C65 H65A 0.9800
C65 H65B 0.9800
C65 H65C 0.9800
C66 H66A 0.9800
C66 H66B 0.9800
C66 H66C 0.9800
C67 C68 1.515(14)
C67 C70 1.537(14)
C67 C69 1.555(14)
C68 H68A 0.9800
C68 H68B 0.9800
C68 H68C 0.9800
C69 H69A 0.9800
C69 H69B 0.9800
C69 H69C 0.9800
C70 H70A 0.9800
C70 H70B 0.9800
C70 H70C 0.9800
C71 F3 1.326(11)
C71 F1 1.335(11)
C71 F2 1.347(12)
C71 S4 1.818(10)
C72 F6 1.283(14)
C72 F5 1.334(12)
C72 F4 1.342(13)
C72 S5 1.831(11)
C73 Cl2 1.730(15)
C73 Cl3 1.762(13)
C73 Cl1 1.771(14)
C73 H73 1.0000
C74 Cl5 1.746(11)
C74 Cl4 1.755(12)
C74 Cl6 1.758(11)
C74 H74 1.0000
C75 Cl8 1.724(13)
C75 Cl7 1.740(12)
C75 Cl9 1.776(13)
C75 H75 1.0000
C76 Cl10 1.733(14)
C76 Cl12 1.753(12)
C76 Cl11 1.793(13)
C76 H76 1.0000
C77 Cl14 1.707(15)
C77 Cl15 1.730(15)
C77 Cl13 1.807(15)
C77 H77 1.0000
N1 Pt1 2.008(8)
N2 Pt1 1.962(7)
N3 Pt1 1.980(8)
N4 Pt2 1.985(8)
N5 Pt2 1.968(7)
N6 Pt2 1.983(8)
O1 S4 1.449(8)
O2 S4 1.437(8)
O3 S4 1.439(8)
O4 S5 1.445(7)
O5 S5 1.437(7)
O6 S5 1.462(7)

loop_
_geom_torsion_atom_site_label_1
_geom_torsion_atom_site_label_2
_geom_torsion_atom_site_label_3
_geom_torsion_atom_site_label_4
_geom_torsion
C4 C1 C2 C3 -1.0(12)
C13 C1 C2 C3 179.0(9)
C1 C2 C3 S1 0.3(11)
C2 C1 C4 C5 178.7(10)
C13 C1 C4 C5 -1.3(17)
C2 C1 C4 S1 1.2(11)
C13 C1 C4 S1 -178.8(8)
C1 C4 C5 C6 156.2(11)
S1 C4 C5 C6 -26.4(14)
C1 C4 C5 S2 -32.5(15)
S1 C4 C5 S2 144.8(6)
C4 C5 C6 C7 172.5(9)
S2 C5 C6 C7 0.4(11)
C5 C6 C7 C8 0.1(13)
C6 C7 C8 C9 172.1(9)
C6 C7 C8 S2 -0.5(11)
C7 C8 C9 C10 156.2(11)
S2 C8 C9 C10 -32.1(15)
C7 C8 C9 S3 -28.0(14)
S2 C8 C9 S3 143.7(6)
C8 C9 C10 C15 -4.3(17)
S3 C9 C10 C15 179.7(8)
C8 C9 C10 C11 177.7(9)
S3 C9 C10 C11 1.7(10)
C9 C10 C11 C12 -1.5(12)
C15 C10 C11 C12 -179.7(9)
C10 C11 C12 S3 0.7(11)
C4 C1 C13 C14 173(5)
C2 C1 C13 C14 -7(6)
C1 C13 C14 Pt1 -53(17)
C9 C10 C15 C16 171(5)
C11 C10 C15 C16 -11(6)
C10 C15 C16 Pt2 -5(24)
N1 C17 C18 C19 1.3(15)
C17 C18 C19 C20 -3.6(14)
C17 C18 C19 C32 175.7(9)
C18 C19 C20 C21 2.9(14)
C32 C19 C20 C21 -176.3(9)
C19 C20 C21 N1 0.1(14)
C19 C20 C21 C22 175.8(9)
C20 C21 C22 N2 -173.2(8)
N1 C21 C22 N2 2.7(12)
C20 C21 C22 C23 3.8(16)
N1 C21 C22 C23 179.7(9)
N2 C22 C23 C24 0.7(13)
C21 C22 C23 C24 -176.2(9)
C22 C23 C24 C25 -0.4(13)
C22 C23 C24 C36 175.7(8)
C23 C24 C25 C26 0.4(13)
C36 C24 C25 C26 -175.8(8)
C24 C25 C26 N2 -0.7(14)
C24 C25 C26 C27 175.6(9)
N2 C26 C27 C28 173.3(9)
C25 C26 C27 C28 -3.3(15)
N2 C26 C27 N3 -2.9(11)
C25 C26 C27 N3 -179.5(9)
N3 C27 C28 C29 -0.3(14)
C26 C27 C28 C29 -176.2(9)
C27 C28 C29 C30 -1.8(14)
C27 C28 C29 C40 176.6(9)
C28 C29 C30 C31 1.8(15)
C40 C29 C30 C31 -176.6(10)
C29 C30 C31 N3 0.3(16)
C20 C19 C32 C34 -117.7(10)
C18 C19 C32 C34 63.1(11)
C20 C19 C32 C33 122.7(10)
C18 C19 C32 C33 -56.6(12)
C20 C19 C32 C35 3.9(13)
C18 C19 C32 C35 -175.3(9)
C25 C24 C36 C39 -57.9(11)
C23 C24 C36 C39 126.0(9)
C25 C24 C36 C37 -179.7(8)
C23 C24 C36 C37 4.1(12)
C25 C24 C36 C38 61.3(11)
C23 C24 C36 C38 -114.8(10)
C28 C29 C40 C41 171.5(10)
C30 C29 C40 C41 -10.2(15)
C28 C29 C40 C43 49.3(13)
C30 C29 C40 C43 -132.4(10)
C28 C29 C40 C42 -68.6(12)
C30 C29 C40 C42 109.7(11)
N4 C44 C45 C46 1.2(15)
C44 C45 C46 C47 -0.4(14)
C44 C45 C46 C59 177.1(9)
C45 C46 C47 C48 -0.7(14)
C59 C46 C47 C48 -178.1(9)
C46 C47 C48 N4 1.1(15)
C46 C47 C48 C49 -177.4(9)
C47 C48 C49 N5 174.8(9)
N4 C48 C49 N5 -3.8(11)
C47 C48 C49 C50 0.6(16)
N4 C48 C49 C50 -178.0(9)
N5 C49 C50 C51 0.6(14)
C48 C49 C50 C51 174.4(9)
C49 C50 C51 C52 1.1(14)
C49 C50 C51 C63 -177.1(9)
C50 C51 C52 C53 -2.0(14)
C63 C51 C52 C53 176.1(9)
C51 C52 C53 N5 1.3(14)
C51 C52 C53 C54 -177.3(9)
N5 C53 C54 C55 -176.2(9)
C52 C53 C54 C55 2.4(16)
N5 C53 C54 N6 2.6(11)
C52 C53 C54 N6 -178.8(9)
N6 C54 C55 C56 -4.4(15)
C53 C54 C55 C56 174.3(9)
C54 C55 C56 C57 6.3(14)
C54 C55 C56 C67 -174.4(9)
C55 C56 C57 C58 -3.9(14)
C67 C56 C57 C58 176.8(9)
C56 C57 C58 N6 -0.5(15)
C45 C46 C59 C60 49.0(13)
C47 C46 C59 C60 -133.7(10)
C45 C46 C59 C62 174.6(9)
C47 C46 C59 C62 -8.1(14)
C45 C46 C59 C61 -70.0(12)
C47 C46 C59 C61 107.3(11)
C52 C51 C63 C65 -112.2(10)
C50 C51 C63 C65 65.8(12)
C52 C51 C63 C64 128.4(10)
C50 C51 C63 C64 -53.6(12)
C52 C51 C63 C66 5.9(14)
C50 C51 C63 C66 -176.0(9)
C55 C56 C67 C68 2.1(13)
C57 C56 C67 C68 -178.6(9)
C55 C56 C67 C70 -120.6(10)
C57 C56 C67 C70 58.6(12)
C55 C56 C67 C69 121.9(10)
C57 C56 C67 C69 -58.9(12)
C18 C17 N1 C21 1.8(14)
C18 C17 N1 Pt1 -173.3(7)
C20 C21 N1 C17 -2.5(13)
C22 C21 N1 C17 -178.4(8)
C20 C21 N1 Pt1 173.4(7)
C22 C21 N1 Pt1 -2.5(10)
C25 C26 N2 C22 1.1(14)
C27 C26 N2 C22 -175.8(8)
C25 C26 N2 Pt1 179.0(7)
C27 C26 N2 Pt1 2.2(10)
C23 C22 N2 C26 -1.0(14)
C21 C22 N2 C26 176.4(8)
C23 C22 N2 Pt1 -179.0(7)
C21 C22 N2 Pt1 -1.6(10)
C30 C31 N3 C27 -2.4(14)
C30 C31 N3 Pt1 173.3(8)
C28 C27 N3 C31 2.4(13)
C26 C27 N3 C31 178.7(8)
C28 C27 N3 Pt1 -173.9(7)
C26 C27 N3 Pt1 2.3(10)
C45 C44 N4 C48 -0.9(14)
C45 C44 N4 Pt2 175.9(7)
C47 C48 N4 C44 -0.3(13)
C49 C48 N4 C44 178.3(8)
C47 C48 N4 Pt2 -177.6(7)
C49 C48 N4 Pt2 1.0(10)
C52 C53 N5 C49 0.4(14)
C54 C53 N5 C49 179.2(8)
C52 C53 N5 Pt2 179.4(7)
C54 C53 N5 Pt2 -1.8(10)
C50 C49 N5 C53 -1.4(14)
C48 C49 N5 C53 -176.0(8)
C50 C49 N5 Pt2 179.6(7)
C48 C49 N5 Pt2 5.0(10)
C57 C58 N6 C54 2.5(13)
C57 C58 N6 Pt2 -173.8(7)
C55 C54 N6 C58 -0.2(13)
C53 C54 N6 C58 -179.0(8)
C55 C54 N6 Pt2 176.6(7)
C53 C54 N6 Pt2 -2.3(10)
C2 C3 S1 C4 0.4(8)
C1 C4 S1 C3 -0.9(8)
C5 C4 S1 C3 -178.8(8)
C6 C5 S2 C8 -0.5(8)
C4 C5 S2 C8 -173.2(8)
C7 C8 S2 C5 0.6(8)
C9 C8 S2 C5 -172.5(8)
C11 C12 S3 C9 0.3(8)
C10 C9 S3 C12 -1.1(7)
C8 C9 S3 C12 -177.8(8)
F3 C71 S4 O2 56.6(8)
F1 C71 S4 O2 177.3(7)
F2 C71 S4 O2 -63.1(8)
F3 C71 S4 O3 -64.2(8)
F1 C71 S4 O3 56.5(8)
F2 C71 S4 O3 176.1(7)
F3 C71 S4 O1 175.3(7)
F1 C71 S4 O1 -64.0(8)
F2 C71 S4 O1 55.6(8)
F6 C72 S5 O5 -55.7(9)
F5 C72 S5 O5 66.4(9)
F4 C72 S5 O5 -174.7(8)
F6 C72 S5 O4 -175.8(8)
F5 C72 S5 O4 -53.7(10)
F4 C72 S5 O4 65.2(9)
F6 C72 S5 O6 64.8(9)
F5 C72 S5 O6 -173.1(8)
F4 C72 S5 O6 -54.2(9)
C26 N2 Pt1 N3 -0.8(7)
C22 N2 Pt1 N3 177.3(7)
C26 N2 Pt1 C14 -125(21)
C22 N2 Pt1 C14 53(21)
C26 N2 Pt1 N1 -177.8(7)
C22 N2 Pt1 N1 0.3(7)
C31 N3 Pt1 N2 -176.7(9)
C27 N3 Pt1 N2 -1.0(6)
C31 N3 Pt1 C14 2.4(9)
C27 N3 Pt1 C14 178.2(7)
C31 N3 Pt1 N1 -167.5(9)
C27 N3 Pt1 N1 8.2(14)
C13 C14 Pt1 N2 21(31)
C13 C14 Pt1 N3 -103(14)
C13 C14 Pt1 N1 74(14)
C17 N1 Pt1 N2 176.5(9)
C21 N1 Pt1 N2 1.3(6)
C17 N1 Pt1 N3 167.3(9)
C21 N1 Pt1 N3 -7.9(14)
C17 N1 Pt1 C14 -2.7(9)
C21 N1 Pt1 C14 -177.9(7)
C53 N5 Pt2 C16 -117(36)
C49 N5 Pt2 C16 62(36)
C53 N5 Pt2 N6 0.5(7)
C49 N5 Pt2 N6 179.5(7)
C53 N5 Pt2 N4 177.4(7)
C49 N5 Pt2 N4 -3.5(7)
C15 C16 Pt2 N5 149(30)
C15 C16 Pt2 N6 32(20)
C15 C16 Pt2 N4 -145(20)
C58 N6 Pt2 N5 177.4(8)
C54 N6 Pt2 N5 1.1(6)
C58 N6 Pt2 C16 -3.2(8)
C54 N6 Pt2 C16 -179.5(7)
C58 N6 Pt2 N4 168.2(8)
C54 N6 Pt2 N4 -8.1(13)
C44 N4 Pt2 N5 -175.6(9)
C48 N4 Pt2 N5 1.2(6)
C44 N4 Pt2 C16 4.9(9)
C48 N4 Pt2 C16 -178.2(6)
C44 N4 Pt2 N6 -166.5(9)
C48 N4 Pt2 N6 10.3(13)
